data_4513796
loop_
_publ_author_name
'Zeng, Rong'
'Chen, Peng-Hao'
'Dong, Guangbin'

_publ_section_title
;
 Efficient Benzimidazolidinone Synthesis via Rhodium-Catalyzed
 Double-Decarbonylative C-C Activation/Cycloaddition between Isatins and
 Isocyanates.
;
_journal_issue 2
_journal_name_full 'ACS catalysis'
_journal_page_first 969
_journal_page_last 973
_journal_paper_doi 10.1021/acscatal.5b02532
_journal_volume 6
_journal_year 2016
_chemical_formula_moiety 'C20 H16 F N3 O'
_chemical_formula_sum 'C20 H16 F N3 O'
_chemical_formula_weight 333.36
_space_group_crystal_system monoclinic
_space_group_IT_number 14
_space_group_name_Hall '-P 2ybc'
_space_group_name_H-M_alt 'P 1 21/c 1'
_symmetry_space_group_name_Hall '-P 2ybc'
_symmetry_space_group_name_H-M 'P 1 21/c 1'
_atom_sites_solution_hydrogens geom
_audit_creation_method SHELXL-2014/7
_cell_angle_alpha 90
_cell_angle_beta 102.062(4)
_cell_angle_gamma 90
_cell_formula_units_Z 4
_cell_length_a 13.206(5)
_cell_length_b 7.219(2)
_cell_length_c 17.366(6)
_cell_measurement_reflns_used 5445
_cell_measurement_temperature 100(2)
_cell_measurement_theta_max 27.5049
_cell_measurement_theta_min 1.1994
_cell_volume 1619.0(9)
_computing_structure_refinement 'SHELXL-2014/7 (Sheldrick, 2014)'
_diffrn_ambient_temperature 100(2)
_diffrn_detector_area_resol_mean 28.5714
_diffrn_measured_fraction_theta_full 0.987
_diffrn_measured_fraction_theta_max 0.927
_diffrn_measurement_device_type 'Saturn724+ (2x2 bin mode)'
_diffrn_measurement_method dtprofit.ref
_diffrn_radiation_type MoK\a
_diffrn_radiation_wavelength 0.71075
_diffrn_reflns_av_R_equivalents 0.0454
_diffrn_reflns_av_unetI/netI 0.0207
_diffrn_reflns_Laue_measured_fraction_full 0.987
_diffrn_reflns_Laue_measured_fraction_max 0.927
_diffrn_reflns_limit_h_max 19
_diffrn_reflns_limit_h_min -14
_diffrn_reflns_limit_k_max 10
_diffrn_reflns_limit_k_min -10
_diffrn_reflns_limit_l_max 24
_diffrn_reflns_limit_l_min -24
_diffrn_reflns_number 28706
_diffrn_reflns_point_group_measured_fraction_full 0.987
_diffrn_reflns_point_group_measured_fraction_max 0.927
_diffrn_reflns_theta_full 25.242
_diffrn_reflns_theta_max 30.947
_diffrn_reflns_theta_min 2.399
_diffrn_source 'Sealed Tube'
_exptl_absorpt_coefficient_mu 0.095
_exptl_absorpt_correction_T_max 1.0000
_exptl_absorpt_correction_T_min 0.9344
_exptl_absorpt_correction_type multi-scan
_exptl_crystal_colour Colorless
_exptl_crystal_density_diffrn 1.368
_exptl_crystal_description Prism
_exptl_crystal_F_000 696
_exptl_crystal_size_max 0.700
_exptl_crystal_size_mid 0.600
_exptl_crystal_size_min 0.470
_refine_diff_density_max 0.342
_refine_diff_density_min -0.279
_refine_diff_density_rms 0.061
_refine_ls_extinction_method none
_refine_ls_goodness_of_fit_ref 1.056
_refine_ls_hydrogen_treatment constr
_refine_ls_matrix_type full
_refine_ls_number_parameters 228
_refine_ls_number_reflns 4765
_refine_ls_number_restraints 0
_refine_ls_restrained_S_all 1.056
_refine_ls_R_factor_all 0.0481
_refine_ls_R_factor_gt 0.0472
_refine_ls_shift/su_max 0.001
_refine_ls_shift/su_mean 0.000
_refine_ls_structure_factor_coef Fsqd
_refine_ls_weighting_details 'w=1/[\s^2^(Fo^2^)+(0.0735P)^2^+0.5515P] where P=(Fo^2^+2Fc^2^)/3'
_refine_ls_weighting_scheme calc
_refine_ls_wR_factor_gt 0.1264
_refine_ls_wR_factor_ref 0.1274
_reflns_Friedel_coverage 0.000
_reflns_number_gt 4638
_reflns_number_total 4765
_reflns_threshold_expression 'I > 2\s(I)'
_cod_data_source_file cs5b02532_si_003.cif
_cod_data_source_block shelx
_cod_depositor_comments
;
The following automatic conversions were performed:

'_exptl_absorpt_correction_type' value 'Multi-Scan' changed to
'multi-scan' according to
/usr/data/users/saulius/crontab/automatic-downloads/rss-feeds/ACS/lib/dictionaries/cif_core.dic
dictionary named 'cif_core.dic' version 2.4.2 from 2011-04-26.

Automatic conversion script
Id: cif_fix_values 4268 2015-11-12 08:31:59Z antanas 

 Adding full bibliography for 4513795--4513796.cif.

 Adding full bibliography for 4513795--4513796.cif.
;
_cod_original_cell_volume 1619.1(9)
_cod_database_code 4513796
_shelx_shelxl_version_number 2014/7
_shelx_space_group_comment
;
The symmetry employed for this shelxl refinement is uniquely defined
by the following loop, which should always be used as a source of
symmetry information in preference to the above space-group names.
They are only intended as comments.
;
_shelx_estimated_absorpt_t_min 0.937
_shelx_estimated_absorpt_t_max 0.957

loop_
_space_group_symop_operation_xyz
'x, y, z'
'-x, y+1/2, -z+1/2'
'-x, -y, -z'
'x, -y-1/2, z-1/2'

loop_
_atom_site_label
_atom_site_type_symbol
_atom_site_fract_x
_atom_site_fract_y
_atom_site_fract_z
_atom_site_U_iso_or_equiv
_atom_site_adp_type
_atom_site_occupancy
_atom_site_site_symmetry_order
_atom_site_calc_flag
_atom_site_refinement_flags_posn
_atom_site_refinement_flags_adp
C1 C 0.81093(8) 0.71332(14) -0.01220(6) 0.02114(19) Uani 1 1 d . .
H1 H 0.8509 0.6075 -0.0191 0.025 Uiso 1 1 calc R U
C2 C 0.70867(8) 0.72071(15) -0.05307(6) 0.0229(2) Uani 1 1 d . .
H2 H 0.6793 0.6223 -0.0867 0.027 Uiso 1 1 calc R U
C3 C 0.65070(8) 0.87595(15) -0.04332(6) 0.0217(2) Uani 1 1 d . .
H3 H 0.5808 0.8851 -0.0709 0.026 Uiso 1 1 calc R U
C4 C 0.69473(7) 1.01871(13) 0.00690(5) 0.01729(18) Uani 1 1 d . .
C5 C 0.79822(7) 0.99544(13) 0.04619(5) 0.01504(17) Uani 1 1 d . .
C6 C 0.63469(8) 1.19030(15) 0.01716(6) 0.0221(2) Uani 1 1 d . .
H6A H 0.5654 1.1827 -0.0166 0.033 Uiso 1 1 calc R U
H6B H 0.6707 1.2992 0.0025 0.033 Uiso 1 1 calc R U
H6C H 0.6288 1.2011 0.0723 0.033 Uiso 1 1 calc R U
C7 C 0.85188(7) 1.13988(12) 0.10183(5) 0.01516(17) Uani 1 1 d . .
C8 C 0.92920(8) 1.25027(13) 0.08035(6) 0.01889(18) Uani 1 1 d . .
H8 H 0.9475 1.2293 0.0310 0.023 Uiso 1 1 calc R U
C9 C 0.97999(8) 1.38969(14) 0.12927(6) 0.02110(19) Uani 1 1 d . .
H9 H 1.0313 1.4622 0.1123 0.025 Uiso 1 1 calc R U
C10 C 0.95659(7) 1.42441(13) 0.20281(6) 0.01897(18) Uani 1 1 d . .
H10 H 0.9906 1.5197 0.2362 0.023 Uiso 1 1 calc R U
C11 C 0.88177(7) 1.31391(12) 0.22481(5) 0.01529(17) Uani 1 1 d . .
C12 C 0.82985(7) 1.17329(12) 0.17586(5) 0.01421(17) Uani 1 1 d . .
C13 C 0.87207(9) 1.44480(15) 0.35820(6) 0.0233(2) Uani 1 1 d . .
H13A H 0.8277 1.4251 0.3962 0.035 Uiso 1 1 calc R U
H13B H 0.8642 1.5725 0.3387 0.035 Uiso 1 1 calc R U
H13C H 0.9445 1.4227 0.3839 0.035 Uiso 1 1 calc R U
C14 C 0.76673(7) 1.18485(13) 0.28938(5) 0.01658(18) Uani 1 1 d . .
C15 C 0.69802(7) 0.93165(12) 0.19780(5) 0.01495(17) Uani 1 1 d . .
C16 C 0.59237(7) 0.93734(13) 0.19675(5) 0.01764(18) Uani 1 1 d . .
H16 H 0.5612 1.0499 0.2081 0.021 Uiso 1 1 calc R U
C17 C 0.53237(7) 0.77818(14) 0.17909(6) 0.02004(19) Uani 1 1 d . .
H17 H 0.4604 0.7794 0.1789 0.024 Uiso 1 1 calc R U
C18 C 0.58091(8) 0.61829(14) 0.16176(6) 0.02028(19) Uani 1 1 d . .
C19 C 0.68550(8) 0.60941(13) 0.16201(6) 0.02001(19) Uani 1 1 d . .
H19 H 0.7159 0.4975 0.1490 0.024 Uiso 1 1 calc R U
C20 C 0.74514(7) 0.76754(13) 0.18164(5) 0.01718(18) Uani 1 1 d . .
H20 H 0.8176 0.7639 0.1840 0.021 Uiso 1 1 calc R U
F1 F 0.52302(5) 0.46283(9) 0.14337(5) 0.03020(17) Uani 1 1 d . .
N1 N 0.85636(7) 0.84760(11) 0.03642(5) 0.01814(17) Uani 1 1 d . .
N2 N 0.84220(6) 1.31753(11) 0.29269(5) 0.01710(16) Uani 1 1 d . .
N3 N 0.75886(6) 1.09528(11) 0.21653(4) 0.01550(16) Uani 1 1 d . .
O1 O 0.71659(6) 1.15092(11) 0.33946(4) 0.02204(16) Uani 1 1 d . .

loop_
_atom_site_aniso_label
_atom_site_aniso_U_11
_atom_site_aniso_U_22
_atom_site_aniso_U_33
_atom_site_aniso_U_23
_atom_site_aniso_U_13
_atom_site_aniso_U_12
C1 0.0267(5) 0.0164(4) 0.0219(4) -0.0032(3) 0.0088(4) -0.0002(3)
C2 0.0270(5) 0.0209(4) 0.0213(4) -0.0058(3) 0.0061(4) -0.0059(4)
C3 0.0198(4) 0.0243(5) 0.0201(4) -0.0036(3) 0.0020(3) -0.0033(4)
C4 0.0172(4) 0.0186(4) 0.0160(4) -0.0006(3) 0.0033(3) 0.0002(3)
C5 0.0161(4) 0.0151(4) 0.0145(4) -0.0005(3) 0.0043(3) -0.0003(3)
C6 0.0203(4) 0.0228(5) 0.0222(4) -0.0013(3) 0.0017(3) 0.0050(4)
C7 0.0149(4) 0.0135(4) 0.0167(4) -0.0005(3) 0.0025(3) 0.0003(3)
C8 0.0188(4) 0.0193(4) 0.0196(4) -0.0016(3) 0.0065(3) -0.0020(3)
C9 0.0199(4) 0.0197(4) 0.0251(5) -0.0017(3) 0.0077(4) -0.0045(3)
C10 0.0171(4) 0.0167(4) 0.0226(4) -0.0030(3) 0.0029(3) -0.0031(3)
C11 0.0149(4) 0.0144(4) 0.0159(4) -0.0008(3) 0.0016(3) 0.0010(3)
C12 0.0127(4) 0.0131(4) 0.0164(4) 0.0002(3) 0.0022(3) 0.0005(3)
C13 0.0277(5) 0.0232(5) 0.0183(4) -0.0077(3) 0.0033(4) -0.0044(4)
C14 0.0178(4) 0.0159(4) 0.0155(4) -0.0006(3) 0.0024(3) 0.0008(3)
C15 0.0158(4) 0.0140(4) 0.0145(4) 0.0004(3) 0.0020(3) -0.0015(3)
C16 0.0165(4) 0.0183(4) 0.0184(4) -0.0009(3) 0.0043(3) 0.0003(3)
C17 0.0158(4) 0.0226(4) 0.0221(4) -0.0015(3) 0.0049(3) -0.0028(3)
C18 0.0209(4) 0.0168(4) 0.0228(4) -0.0010(3) 0.0036(3) -0.0056(3)
C19 0.0205(4) 0.0151(4) 0.0240(4) -0.0004(3) 0.0036(3) 0.0006(3)
C20 0.0148(4) 0.0167(4) 0.0197(4) 0.0009(3) 0.0029(3) 0.0001(3)
F1 0.0271(3) 0.0205(3) 0.0434(4) -0.0078(3) 0.0082(3) -0.0108(3)
N1 0.0195(4) 0.0168(4) 0.0190(4) -0.0013(3) 0.0059(3) 0.0011(3)
N2 0.0181(4) 0.0167(4) 0.0160(3) -0.0029(3) 0.0024(3) -0.0016(3)
N3 0.0163(4) 0.0153(3) 0.0151(3) -0.0018(3) 0.0037(3) -0.0027(3)
O1 0.0258(4) 0.0233(4) 0.0186(3) -0.0013(3) 0.0083(3) -0.0027(3)

loop_
_atom_type_symbol
_atom_type_description
_atom_type_scat_dispersion_real
_atom_type_scat_dispersion_imag
_atom_type_scat_source
C C 0.0033 0.0016 'International Tables Vol C Tables 4.2.6.8 and 6.1.1.4'
H H 0.0000 0.0000 'International Tables Vol C Tables 4.2.6.8 and 6.1.1.4'
F F 0.0171 0.0103 'International Tables Vol C Tables 4.2.6.8 and 6.1.1.4'
N N 0.0061 0.0033 'International Tables Vol C Tables 4.2.6.8 and 6.1.1.4'
O O 0.0106 0.0060 'International Tables Vol C Tables 4.2.6.8 and 6.1.1.4'

loop_
_geom_angle_atom_site_label_1
_geom_angle_atom_site_label_2
_geom_angle_atom_site_label_3
_geom_angle
N1 C1 C2 123.55(9)
N1 C1 H1 118.2
C2 C1 H1 118.2
C3 C2 C1 118.10(9)
C3 C2 H2 120.9
C1 C2 H2 120.9
C2 C3 C4 120.27(9)
C2 C3 H3 119.9
C4 C3 H3 119.9
C3 C4 C5 116.83(9)
C3 C4 C6 121.46(9)
C5 C4 C6 121.71(8)
N1 C5 C4 123.81(8)
N1 C5 C7 115.37(8)
C4 C5 C7 120.81(8)
C4 C6 H6A 109.5
C4 C6 H6B 109.5
H6A C6 H6B 109.5
C4 C6 H6C 109.5
H6A C6 H6C 109.5
H6B C6 H6C 109.5
C12 C7 C8 116.66(8)
C12 C7 C5 123.58(8)
C8 C7 C5 119.76(8)
C9 C8 C7 122.06(9)
C9 C8 H8 119.0
C7 C8 H8 119.0
C8 C9 C10 121.05(9)
C8 C9 H9 119.5
C10 C9 H9 119.5
C11 C10 C9 117.10(9)
C11 C10 H10 121.4
C9 C10 H10 121.4
C10 C11 N2 129.91(8)
C10 C11 C12 122.33(9)
N2 C11 C12 107.74(8)
C7 C12 N3 133.07(8)
C7 C12 C11 120.77(8)
N3 C12 C11 106.13(8)
N2 C13 H13A 109.5
N2 C13 H13B 109.5
H13A C13 H13B 109.5
N2 C13 H13C 109.5
H13A C13 H13C 109.5
H13B C13 H13C 109.5
O1 C14 N2 127.26(9)
O1 C14 N3 126.79(9)
N2 C14 N3 105.95(8)
C16 C15 C20 120.72(8)
C16 C15 N3 119.56(8)
C20 C15 N3 119.71(8)
C17 C16 C15 120.06(9)
C17 C16 H16 120.0
C15 C16 H16 120.0
C18 C17 C16 117.90(9)
C18 C17 H17 121.0
C16 C17 H17 121.0
F1 C18 C19 118.40(9)
F1 C18 C17 118.49(9)
C19 C18 C17 123.11(9)
C18 C19 C20 118.55(9)
C18 C19 H19 120.7
C20 C19 H19 120.7
C19 C20 C15 119.62(9)
C19 C20 H20 120.2
C15 C20 H20 120.2
C1 N1 C5 117.41(9)
C14 N2 C11 110.50(8)
C14 N2 C13 123.35(8)
C11 N2 C13 126.13(8)
C12 N3 C14 109.68(8)
C12 N3 C15 128.35(8)
C14 N3 C15 121.21(8)

loop_
_geom_bond_atom_site_label_1
_geom_bond_atom_site_label_2
_geom_bond_distance
C1 N1 1.3420(13)
C1 C2 1.3891(15)
C1 H1 0.9500
C2 C3 1.3874(15)
C2 H2 0.9500
C3 C4 1.3961(13)
C3 H3 0.9500
C4 C5 1.4042(13)
C4 C6 1.5013(14)
C5 N1 1.3461(12)
C5 C7 1.4956(13)
C6 H6A 0.9800
C6 H6B 0.9800
C6 H6C 0.9800
C7 C12 1.3972(13)
C7 C8 1.4057(13)
C8 C9 1.3951(13)
C8 H8 0.9500
C9 C10 1.3979(14)
C9 H9 0.9500
C10 C11 1.3843(13)
C10 H10 0.9500
C11 N2 1.3860(12)
C11 C12 1.4070(12)
C12 N3 1.4043(12)
C13 N2 1.4513(12)
C13 H13A 0.9800
C13 H13B 0.9800
C13 H13C 0.9800
C14 O1 1.2229(12)
C14 N2 1.3748(13)
C14 N3 1.4052(12)
C15 C16 1.3921(14)
C15 C20 1.3937(13)
C15 N3 1.4274(12)
C16 C17 1.3930(13)
C16 H16 0.9500
C17 C18 1.3836(14)
C17 H17 0.9500
C18 F1 1.3579(11)
C18 C19 1.3819(15)
C19 C20 1.3883(13)
C19 H19 0.9500
C20 H20 0.9500

loop_
_geom_torsion_atom_site_label_1
_geom_torsion_atom_site_label_2
_geom_torsion_atom_site_label_3
_geom_torsion_atom_site_label_4
_geom_torsion
N1 C1 C2 C3 0.38(16)
C1 C2 C3 C4 -0.58(15)
C2 C3 C4 C5 -0.38(14)
C2 C3 C4 C6 178.54(9)
C3 C4 C5 N1 1.70(14)
C6 C4 C5 N1 -177.22(9)
C3 C4 C5 C7 -179.41(8)
C6 C4 C5 C7 1.67(14)
N1 C5 C7 C12 -109.39(10)
C4 C5 C7 C12 71.63(12)
N1 C5 C7 C8 70.51(11)
C4 C5 C7 C8 -108.47(11)
C12 C7 C8 C9 -1.58(14)
C5 C7 C8 C9 178.52(9)
C7 C8 C9 C10 0.69(16)
C8 C9 C10 C11 0.44(15)
C9 C10 C11 N2 -179.09(9)
C9 C10 C11 C12 -0.63(14)
C8 C7 C12 N3 179.10(9)
C5 C7 C12 N3 -1.00(16)
C8 C7 C12 C11 1.37(13)
C5 C7 C12 C11 -178.73(8)
C10 C11 C12 C7 -0.30(14)
N2 C11 C12 C7 178.46(8)
C10 C11 C12 N3 -178.57(8)
N2 C11 C12 N3 0.19(10)
C20 C15 C16 C17 -0.27(14)
N3 C15 C16 C17 -179.55(8)
C15 C16 C17 C18 -1.00(14)
C16 C17 C18 F1 -179.10(9)
C16 C17 C18 C19 0.67(15)
F1 C18 C19 C20 -179.29(9)
C17 C18 C19 C20 0.94(16)
C18 C19 C20 C15 -2.21(14)
C16 C15 C20 C19 1.91(14)
N3 C15 C20 C19 -178.81(8)
C2 C1 N1 C5 0.84(15)
C4 C5 N1 C1 -1.92(14)
C7 C5 N1 C1 179.14(8)
O1 C14 N2 C11 179.80(9)
N3 C14 N2 C11 -0.10(10)
O1 C14 N2 C13 -1.84(16)
N3 C14 N2 C13 178.26(8)
C10 C11 N2 C14 178.58(9)
C12 C11 N2 C14 -0.06(10)
C10 C11 N2 C13 0.27(16)
C12 C11 N2 C13 -178.36(9)
C7 C12 N3 C14 -178.22(9)
C11 C12 N3 C14 -0.26(10)
C7 C12 N3 C15 11.81(16)
C11 C12 N3 C15 -170.23(8)
O1 C14 N3 C12 -179.68(9)
N2 C14 N3 C12 0.22(10)
O1 C14 N3 C15 -8.87(15)
N2 C14 N3 C15 171.03(8)
C16 C15 N3 C12 -131.06(10)
C20 C15 N3 C12 49.65(13)
C16 C15 N3 C14 59.99(12)
C20 C15 N3 C14 -119.30(10)
